data_2225220
loop_
_publ_author_name
'Meghdadi, Soraia'
'Amirnasr, Mehdi'
'Mereiter, Kurt'
'Karimi Abdolmaleki, Mahmood'

_publ_section_title
;{2,2'-[3-Azapentane-1,5-diylbis(nitrilomethylidyne)]dipyrrol-1-yl}(4-methylpyridine)cobalt(III)
 tetraphenylborate
;
_journal_issue 3
_journal_name_full 'Acta Crystallographica Section E'
_journal_page_first m332
_journal_page_last m333
_journal_paper_doi 10.1107/S1600536810006112
_journal_volume 66
_journal_year 2010
_chemical_formula_iupac '[Co (C14 H17 N5) (C6 H7 N)] (C24 H20 B)'
_chemical_formula_moiety 'C20 H24 Co N6 +, C24 H20 B -'
_chemical_formula_sum 'C44 H44 B Co N6'
_chemical_formula_weight 726.59
_chemical_name_common '1338 Amir3-08 compound B4'
_chemical_name_systematic
;
{2,2'-[3-Azapentane-1,5-diylbis(nitrilomethylidyne)]dipyrrol-1-yl}(4-
methylpyridine)cobalt(III) tetraphenylborate
;
_space_group_IT_number 14
_symmetry_cell_setting monoclinic
_symmetry_space_group_name_Hall '-P 2yn'
_symmetry_space_group_name_H-M 'P 1 21/n 1'
_atom_sites_solution_hydrogens geom
_atom_sites_solution_primary direct
_atom_sites_solution_secondary difmap
_audit_creation_method SHELXL-97
_cell_angle_alpha 90.00
_cell_angle_beta 92.164(2)
_cell_angle_gamma 90.00
_cell_formula_units_Z 4
_cell_length_a 11.0332(16)
_cell_length_b 19.559(3)
_cell_length_c 17.138(3)
_cell_measurement_reflns_used 7791
_cell_measurement_temperature 100(2)
_cell_measurement_theta_max 29.98
_cell_measurement_theta_min 2.40
_cell_volume 3695.7(10)
_computing_cell_refinement 'SAINT (Bruker, 2003)'
_computing_data_collection 'SMART (Bruker, 2003)'
_computing_data_reduction 'SAINT and XPREP (Bruker, 2003)'
_computing_molecular_graphics 'SHELXTL (Sheldrick, 2008)'
_computing_publication_material 'SHELXTL (Sheldrick, 2008)'
_computing_structure_refinement 'SHELXL97 (Sheldrick, 2008)'
_computing_structure_solution 'SHELXS97 (Sheldrick, 2008)'
_diffrn_ambient_temperature 100(2)
_diffrn_measured_fraction_theta_full 0.998
_diffrn_measured_fraction_theta_max 0.998
_diffrn_measurement_device_type 'Bruker SMART APEX CCD'
_diffrn_measurement_method '\ and \w scans'
_diffrn_radiation_monochromator graphite
_diffrn_radiation_source 'normal-focus sealed tube'
_diffrn_radiation_type MoK\a
_diffrn_radiation_wavelength 0.71073
_diffrn_reflns_av_R_equivalents 0.0356
_diffrn_reflns_av_sigmaI/netI 0.0250
_diffrn_reflns_limit_h_max 15
_diffrn_reflns_limit_h_min -15
_diffrn_reflns_limit_k_max 27
_diffrn_reflns_limit_k_min -27
_diffrn_reflns_limit_l_max 24
_diffrn_reflns_limit_l_min -24
_diffrn_reflns_number 66110
_diffrn_reflns_theta_full 30.02
_diffrn_reflns_theta_max 30.02
_diffrn_reflns_theta_min 2.38
_diffrn_standards_decay_% 0
_exptl_absorpt_coefficient_mu 0.505
_exptl_absorpt_correction_T_max 0.84
_exptl_absorpt_correction_T_min 0.71
_exptl_absorpt_correction_type multi-scan
_exptl_absorpt_process_details '(SADABS; Bruker, 2003)'
_exptl_crystal_colour brown
_exptl_crystal_density_diffrn 1.306
_exptl_crystal_density_method 'not measured'
_exptl_crystal_description prism
_exptl_crystal_F_000 1528
_exptl_crystal_size_max 0.52
_exptl_crystal_size_mid 0.46
_exptl_crystal_size_min 0.35
_refine_diff_density_max 0.569
_refine_diff_density_min -0.222
_refine_ls_extinction_method none
_refine_ls_goodness_of_fit_ref 1.073
_refine_ls_hydrogen_treatment mixed
_refine_ls_matrix_type full
_refine_ls_number_parameters 474
_refine_ls_number_reflns 10797
_refine_ls_number_restraints 0
_refine_ls_restrained_S_all 1.073
_refine_ls_R_factor_all 0.0530
_refine_ls_R_factor_gt 0.0384
_refine_ls_shift/su_max 0.002
_refine_ls_shift/su_mean 0.000
_refine_ls_structure_factor_coef Fsqd
_refine_ls_weighting_details 'calc w=1/[\s^2^(Fo^2^)+(0.0519P)^2^+1.7914P] where P=(Fo^2^+2Fc^2^)/3'
_refine_ls_weighting_scheme calc
_refine_ls_wR_factor_gt 0.0935
_refine_ls_wR_factor_ref 0.1043
_reflns_number_gt 8767
_reflns_number_total 10797
_reflns_threshold_expression I>2\s(I)
_cod_data_source_file dn2536.cif
_cod_data_source_block I
_cod_depositor_comments
;
The following automatic conversions were performed:
'_symmetry_cell_setting' value 'Monoclinic' changed to 'monoclinic'
according to '/home/saulius/struct/CIF-dictionaries/cif_core.dic'
dictionary named 'cif_core.dic' version 2.4.1 from 2010-06-29.

Automatic conversion script
Id: cif_fix_enum 1527 2010-12-29 10:47:43Z saulius 

The following automatic conversions were performed:

'_symmetry_cell_setting' value 'Monoclinic' changed to 'monoclinic'
according to /home/saulius/struct/CIF-dictionaries/cif_core.dic
dictionary named 'cif_core.dic' version 2.4.1 from 2010-06-29.

Automatic conversion script
Id: cif_fix_values 1715 2011-07-08 13:25:40Z adriana 
;
_cod_original_cell_volume 3695.7(9)
_cod_original_sg_symbol_H-M 'P 21/n'
_cod_database_code 2225220
_cod_database_fobs_code 2225220

loop_
_symmetry_equiv_pos_as_xyz
'x, y, z'
'-x+1/2, y+1/2, -z+1/2'
'-x, -y, -z'
'x-1/2, -y-1/2, z-1/2'

loop_
_atom_site_type_symbol
_atom_site_label
_atom_site_fract_x
_atom_site_fract_y
_atom_site_fract_z
_atom_site_U_iso_or_equiv
_atom_site_adp_type
_atom_site_calc_flag
_atom_site_refinement_flags
_atom_site_occupancy
_atom_site_disorder_assembly
_atom_site_disorder_group
Co Co1 0.270495(16) 0.246611(9) 0.511104(10) 0.01323(5) Uani d . 1 . .
N N1 0.29289(11) 0.26519(6) 0.61977(7) 0.0168(2) Uani d . 1 . .
N N2 0.35020(11) 0.16303(6) 0.54069(7) 0.0169(2) Uani d . 1 . .
N N3 0.25046(11) 0.19607(6) 0.40752(7) 0.0168(2) Uani d . 1 . .
H H3N 0.2513(16) 0.2203(10) 0.3655(11) 0.021(4) Uiso d . 1 . .
N N4 0.11170(11) 0.21273(6) 0.52448(7) 0.0174(2) Uani d . 1 . .
N N5 0.18479(10) 0.33239(6) 0.49985(7) 0.0168(2) Uani d . 1 . .
N N6 0.42291(10) 0.28990(6) 0.48320(7) 0.0149(2) Uani d . 1 . .
C C1 0.26993(15) 0.31506(8) 0.67082(9) 0.0243(3) Uani d . 1 . .
H H1 0.2325 0.3575 0.6580 0.029 Uiso calc R 1 . .
C C2 0.30967(17) 0.29492(9) 0.74592(10) 0.0324(4) Uani d . 1 . .
H H2 0.3045 0.3212 0.7923 0.039 Uiso calc R 1 . .
C C3 0.35806(16) 0.22953(9) 0.74040(9) 0.0281(3) Uani d . 1 . .
H H3 0.3921 0.2025 0.7817 0.034 Uiso calc R 1 . .
C C4 0.34628(13) 0.21183(7) 0.66153(8) 0.0190(3) Uani d . 1 . .
C C5 0.37794(13) 0.15587(7) 0.61457(8) 0.0192(3) Uani d . 1 . .
H H5 0.4165 0.1161 0.6353 0.023 Uiso calc R 1 . .
C C6 0.37524(14) 0.11217(7) 0.48109(9) 0.0208(3) Uani d . 1 . .
H H6A 0.3190 0.0729 0.4845 0.025 Uiso calc R 1 . .
H H6B 0.4595 0.0952 0.4876 0.025 Uiso calc R 1 . .
C C7 0.35670(14) 0.14869(7) 0.40325(8) 0.0204(3) Uani d . 1 . .
H H7A 0.4305 0.1750 0.3914 0.024 Uiso calc R 1 . .
H H7B 0.3417 0.1148 0.3611 0.024 Uiso calc R 1 . .
C C8 0.13076(14) 0.15881(8) 0.40369(9) 0.0218(3) Uani d . 1 . .
H H8A 0.1404 0.1141 0.3775 0.026 Uiso calc R 1 . .
H H8B 0.0701 0.1859 0.3729 0.026 Uiso calc R 1 . .
C C9 0.08666(14) 0.14765(7) 0.48620(9) 0.0216(3) Uani d . 1 . .
H H9A -0.0011 0.1371 0.4852 0.026 Uiso calc R 1 . .
H H9B 0.1318 0.1100 0.5128 0.026 Uiso calc R 1 . .
C C10 0.02770(13) 0.25895(7) 0.53121(9) 0.0199(3) Uani d . 1 . .
H H10 -0.0550 0.2476 0.5379 0.024 Uiso calc R 1 . .
C C11 0.06867(13) 0.32712(7) 0.52786(9) 0.0192(3) Uani d . 1 . .
C C12 0.02430(14) 0.39236(8) 0.54421(9) 0.0240(3) Uani d . 1 . .
H H12 -0.0528 0.4034 0.5636 0.029 Uiso calc R 1 . .
C C13 0.11611(15) 0.43788(8) 0.52628(10) 0.0259(3) Uani d . 1 . .
H H13 0.1133 0.4862 0.5311 0.031 Uiso calc R 1 . .
C C14 0.21353(14) 0.39927(7) 0.49984(9) 0.0209(3) Uani d . 1 . .
H H14 0.2886 0.4176 0.4842 0.025 Uiso calc R 1 . .
C C15 0.43211(13) 0.31823(7) 0.41192(8) 0.0182(3) Uani d . 1 . .
H H15 0.3629 0.3178 0.3773 0.022 Uiso calc R 1 . .
C C16 0.53711(13) 0.34777(7) 0.38701(8) 0.0206(3) Uani d . 1 . .
H H16 0.5396 0.3666 0.3360 0.025 Uiso calc R 1 . .
C C17 0.63943(13) 0.34989(8) 0.43680(9) 0.0208(3) Uani d . 1 . .
C C18 0.62879(13) 0.32259(8) 0.51101(9) 0.0206(3) Uani d . 1 . .
H H18 0.6958 0.3242 0.5475 0.025 Uiso calc R 1 . .
C C19 0.52091(12) 0.29305(7) 0.53198(8) 0.0177(3) Uani d . 1 . .
H H19 0.5159 0.2743 0.5829 0.021 Uiso calc R 1 . .
C C20 0.75545(15) 0.38114(10) 0.41104(11) 0.0336(4) Uani d . 1 . .
H H20A 0.7603 0.3765 0.3543 0.050 Uiso calc R 1 . .
H H20B 0.8244 0.3576 0.4368 0.050 Uiso calc R 1 . .
H H20C 0.7574 0.4297 0.4252 0.050 Uiso calc R 1 . .
B B1 0.79035(13) 0.10736(8) 0.68052(9) 0.0149(3) Uani d . 1 . .
C C21 0.66500(12) 0.07260(7) 0.71036(8) 0.0168(2) Uani d . 1 . .
C C22 0.62423(14) 0.08440(8) 0.78607(9) 0.0240(3) Uani d . 1 . .
H H22 0.6663 0.1168 0.8183 0.029 Uiso calc R 1 . .
C C23 0.52496(15) 0.05059(9) 0.81561(10) 0.0292(3) Uani d . 1 . .
H H23 0.5006 0.0601 0.8671 0.035 Uiso calc R 1 . .
C C24 0.46146(14) 0.00298(9) 0.76998(11) 0.0292(4) Uani d . 1 . .
H H24 0.3943 -0.0208 0.7901 0.035 Uiso calc R 1 . .
C C25 0.49725(13) -0.00932(8) 0.69501(10) 0.0251(3) Uani d . 1 . .
H H25 0.4538 -0.0413 0.6630 0.030 Uiso calc R 1 . .
C C26 0.59709(13) 0.02504(7) 0.66600(9) 0.0195(3) Uani d . 1 . .
H H26 0.6198 0.0158 0.6141 0.023 Uiso calc R 1 . .
C C27 0.79551(13) 0.18974(7) 0.70191(8) 0.0169(3) Uani d . 1 . .
C C28 0.90322(14) 0.22802(8) 0.70670(8) 0.0207(3) Uani d . 1 . .
H H28 0.9785 0.2044 0.7061 0.025 Uiso calc R 1 . .
C C29 0.90444(16) 0.29928(8) 0.71231(9) 0.0256(3) Uani d . 1 . .
H H29 0.9796 0.3231 0.7147 0.031 Uiso calc R 1 . .
C C30 0.79626(17) 0.33553(8) 0.71446(9) 0.0278(3) Uani d . 1 . .
H H30 0.7966 0.3841 0.7168 0.033 Uiso calc R 1 . .
C C31 0.68804(16) 0.29965(8) 0.71308(9) 0.0256(3) Uani d . 1 . .
H H31 0.6134 0.3235 0.7161 0.031 Uiso calc R 1 . .
C C32 0.68832(14) 0.22831(8) 0.70729(8) 0.0208(3) Uani d . 1 . .
H H32 0.6129 0.2048 0.7070 0.025 Uiso calc R 1 . .
C C33 0.79120(11) 0.10059(7) 0.58466(8) 0.0148(2) Uani d . 1 . .
C C34 0.73321(13) 0.14887(7) 0.53542(8) 0.0198(3) Uani d . 1 . .
H H34 0.6976 0.1879 0.5583 0.024 Uiso calc R 1 . .
C C35 0.72561(14) 0.14192(8) 0.45425(9) 0.0230(3) Uani d . 1 . .
H H35 0.6856 0.1759 0.4231 0.028 Uiso calc R 1 . .
C C36 0.77648(13) 0.08540(8) 0.41903(8) 0.0204(3) Uani d . 1 . .
H H36 0.7714 0.0802 0.3639 0.025 Uiso calc R 1 . .
C C37 0.83468(13) 0.03682(7) 0.46558(8) 0.0190(3) Uani d . 1 . .
H H37 0.8704 -0.0019 0.4422 0.023 Uiso calc R 1 . .
C C38 0.84137(12) 0.04421(7) 0.54657(8) 0.0167(2) Uani d . 1 . .
H H38 0.8813 0.0099 0.5771 0.020 Uiso calc R 1 . .
C C39 0.90644(12) 0.06510(7) 0.71932(8) 0.0167(2) Uani d . 1 . .
C C40 1.02475(13) 0.07448(7) 0.69319(8) 0.0191(3) Uani d . 1 . .
H H40 1.0367 0.1059 0.6519 0.023 Uiso calc R 1 . .
C C41 1.12499(13) 0.03983(8) 0.72513(9) 0.0231(3) Uani d . 1 . .
H H41 1.2034 0.0485 0.7063 0.028 Uiso calc R 1 . .
C C42 1.11045(15) -0.00742(8) 0.78447(11) 0.0289(3) Uani d . 1 . .
H H42 1.1784 -0.0314 0.8065 0.035 Uiso calc R 1 . .
C C43 0.99522(16) -0.01911(8) 0.81106(11) 0.0302(4) Uani d . 1 . .
H H43 0.9838 -0.0517 0.8512 0.036 Uiso calc R 1 . .
C C44 0.89578(14) 0.01675(8) 0.77911(9) 0.0230(3) Uani d . 1 . .
H H44 0.8178 0.0081 0.7986 0.028 Uiso calc R 1 . .

loop_
_atom_site_aniso_label
_atom_site_aniso_U_11
_atom_site_aniso_U_22
_atom_site_aniso_U_33
_atom_site_aniso_U_12
_atom_site_aniso_U_13
_atom_site_aniso_U_23
Co1 0.01395(9) 0.01203(9) 0.01370(9) 0.00031(6) 0.00058(6) 0.00048(6)
N1 0.0174(5) 0.0172(5) 0.0158(5) 0.0008(4) 0.0009(4) -0.0002(4)
N2 0.0189(5) 0.0131(5) 0.0187(6) 0.0015(4) 0.0020(4) -0.0001(4)
N3 0.0184(5) 0.0158(5) 0.0164(5) -0.0007(4) 0.0005(4) 0.0001(4)
N4 0.0172(5) 0.0167(5) 0.0185(6) -0.0028(4) 0.0022(4) 0.0008(4)
N5 0.0156(5) 0.0159(5) 0.0187(6) 0.0016(4) -0.0004(4) 0.0014(4)
N6 0.0146(5) 0.0142(5) 0.0157(5) 0.0006(4) -0.0002(4) 0.0011(4)
C1 0.0293(8) 0.0226(7) 0.0210(7) 0.0034(6) 0.0018(6) -0.0043(6)
C2 0.0451(10) 0.0344(9) 0.0177(7) 0.0057(7) 0.0008(7) -0.0061(6)
C3 0.0343(9) 0.0332(8) 0.0167(7) 0.0035(7) -0.0012(6) 0.0030(6)
C4 0.0197(6) 0.0201(6) 0.0173(6) 0.0004(5) 0.0007(5) 0.0032(5)
C5 0.0194(6) 0.0171(6) 0.0210(7) 0.0013(5) 0.0016(5) 0.0056(5)
C6 0.0248(7) 0.0143(6) 0.0235(7) 0.0035(5) 0.0030(5) -0.0014(5)
C7 0.0240(7) 0.0179(6) 0.0194(7) 0.0035(5) 0.0030(5) -0.0030(5)
C8 0.0240(7) 0.0205(6) 0.0208(7) -0.0063(5) -0.0013(5) -0.0029(5)
C9 0.0226(7) 0.0177(6) 0.0246(7) -0.0060(5) 0.0018(5) -0.0003(5)
C10 0.0155(6) 0.0252(7) 0.0190(6) -0.0004(5) 0.0019(5) 0.0005(5)
C11 0.0157(6) 0.0218(7) 0.0203(7) 0.0034(5) 0.0004(5) 0.0005(5)
C12 0.0221(7) 0.0244(7) 0.0255(7) 0.0083(6) -0.0003(6) -0.0013(6)
C13 0.0296(8) 0.0172(6) 0.0305(8) 0.0071(6) -0.0023(6) -0.0013(6)
C14 0.0225(7) 0.0161(6) 0.0240(7) 0.0016(5) -0.0010(5) 0.0018(5)
C15 0.0180(6) 0.0192(6) 0.0172(6) -0.0014(5) -0.0028(5) 0.0035(5)
C16 0.0207(7) 0.0227(7) 0.0182(7) -0.0035(5) -0.0004(5) 0.0052(5)
C17 0.0176(6) 0.0223(7) 0.0224(7) -0.0029(5) 0.0008(5) 0.0024(5)
C18 0.0162(6) 0.0243(7) 0.0208(7) -0.0011(5) -0.0044(5) 0.0022(5)
C19 0.0180(6) 0.0188(6) 0.0160(6) 0.0002(5) -0.0015(5) 0.0016(5)
C20 0.0207(7) 0.0480(10) 0.0320(9) -0.0113(7) -0.0003(6) 0.0091(8)
B1 0.0138(6) 0.0163(6) 0.0146(7) 0.0003(5) 0.0007(5) -0.0004(5)
C21 0.0142(6) 0.0181(6) 0.0182(6) 0.0031(5) 0.0009(5) 0.0025(5)
C22 0.0208(7) 0.0314(8) 0.0199(7) 0.0002(6) 0.0025(5) -0.0002(6)
C23 0.0219(7) 0.0401(9) 0.0261(8) 0.0028(6) 0.0087(6) 0.0058(7)
C24 0.0154(7) 0.0309(8) 0.0419(10) 0.0010(6) 0.0082(6) 0.0116(7)
C25 0.0162(6) 0.0187(6) 0.0403(9) 0.0001(5) 0.0010(6) 0.0016(6)
C26 0.0174(6) 0.0166(6) 0.0247(7) 0.0013(5) 0.0026(5) 0.0003(5)
C27 0.0204(6) 0.0187(6) 0.0115(6) 0.0015(5) -0.0006(5) 0.0001(5)
C28 0.0236(7) 0.0205(6) 0.0179(6) -0.0011(5) 0.0012(5) -0.0003(5)
C29 0.0352(8) 0.0212(7) 0.0204(7) -0.0071(6) 0.0008(6) -0.0006(5)
C30 0.0485(10) 0.0171(7) 0.0174(7) 0.0023(6) -0.0028(6) -0.0008(5)
C31 0.0353(8) 0.0242(7) 0.0168(7) 0.0110(6) -0.0039(6) -0.0033(5)
C32 0.0236(7) 0.0226(7) 0.0160(6) 0.0040(5) -0.0030(5) -0.0027(5)
C33 0.0126(5) 0.0170(6) 0.0150(6) -0.0024(4) 0.0006(4) -0.0005(5)
C34 0.0211(6) 0.0210(6) 0.0171(6) 0.0035(5) 0.0000(5) -0.0006(5)
C35 0.0260(7) 0.0255(7) 0.0172(7) 0.0035(6) -0.0024(5) 0.0022(5)
C36 0.0231(7) 0.0236(7) 0.0146(6) -0.0040(5) 0.0011(5) -0.0013(5)
C37 0.0220(7) 0.0169(6) 0.0184(6) -0.0040(5) 0.0029(5) -0.0028(5)
C38 0.0182(6) 0.0152(6) 0.0166(6) -0.0024(5) 0.0007(5) 0.0002(5)
C39 0.0167(6) 0.0169(6) 0.0165(6) 0.0005(5) -0.0009(5) -0.0030(5)
C40 0.0185(6) 0.0229(6) 0.0158(6) 0.0016(5) 0.0008(5) -0.0042(5)
C41 0.0171(6) 0.0262(7) 0.0260(7) 0.0042(5) 0.0002(5) -0.0083(6)
C42 0.0239(7) 0.0239(7) 0.0381(9) 0.0074(6) -0.0083(6) -0.0011(6)
C43 0.0297(8) 0.0225(7) 0.0379(9) 0.0008(6) -0.0063(7) 0.0104(7)
C44 0.0201(7) 0.0202(7) 0.0284(8) -0.0010(5) -0.0027(6) 0.0045(6)

loop_
_atom_type_symbol
_atom_type_description
_atom_type_scat_dispersion_real
_atom_type_scat_dispersion_imag
_atom_type_scat_source
C C 0.0033 0.0016 'International Tables Vol C Tables 4.2.6.8 and 6.1.1.4'
H H 0.0000 0.0000 'International Tables Vol C Tables 4.2.6.8 and 6.1.1.4'
B B 0.0013 0.0007 'International Tables Vol C Tables 4.2.6.8 and 6.1.1.4'
N N 0.0061 0.0033 'International Tables Vol C Tables 4.2.6.8 and 6.1.1.4'
Co Co 0.3494 0.9721 'International Tables Vol C Tables 4.2.6.8 and 6.1.1.4'

loop_
_geom_angle_atom_site_label_1
_geom_angle_atom_site_label_2
_geom_angle_atom_site_label_3
_geom_angle_site_symmetry_1
_geom_angle_site_symmetry_3
_geom_angle
_geom_angle_publ_flag
N4 Co1 N1 . . 92.00(5) ?
N4 Co1 N2 . . 94.98(5) ?
N1 Co1 N2 . . 82.11(5) ?
N4 Co1 N5 . . 82.22(5) ?
N1 Co1 N5 . . 88.67(5) ?
N2 Co1 N5 . . 170.28(5) ?
N4 Co1 N6 . . 170.80(5) ?
N1 Co1 N6 . . 94.32(5) ?
N2 Co1 N6 . . 92.51(5) ?
N5 Co1 N6 . . 91.24(5) ?
N4 Co1 N3 . . 82.26(5) ?
N1 Co1 N3 . . 161.96(5) ?
N2 Co1 N3 . . 81.38(5) ?
N5 Co1 N3 . . 107.33(5) ?
N6 Co1 N3 . . 93.61(5) ?
C1 N1 C4 . . 107.35(12) ?
C1 N1 Co1 . . 139.14(11) ?
C4 N1 Co1 . . 113.49(9) ?
C5 N2 C6 . . 124.39(12) ?
C5 N2 Co1 . . 116.03(10) ?
C6 N2 Co1 . . 119.57(9) ?
C7 N3 C8 . . 112.61(11) ?
C7 N3 Co1 . . 106.46(9) ?
C8 N3 Co1 . . 109.79(9) ?
C7 N3 H3N . . 105.5(12) ?
C8 N3 H3N . . 105.4(12) ?
Co1 N3 H3N . . 117.2(13) ?
C10 N4 C9 . . 121.58(13) ?
C10 N4 Co1 . . 115.59(10) ?
C9 N4 Co1 . . 114.36(9) ?
C14 N5 C11 . . 107.02(12) ?
C14 N5 Co1 . . 136.85(10) ?
C11 N5 Co1 . . 110.82(9) ?
C19 N6 C15 . . 117.30(12) ?
C19 N6 Co1 . . 123.13(9) ?
C15 N6 Co1 . . 119.57(9) ?
N1 C1 C2 . . 109.56(14) ?
N1 C1 H1 . . 125.2 ?
C2 C1 H1 . . 125.2 ?
C3 C2 C1 . . 107.70(14) ?
C3 C2 H2 . . 126.2 ?
C1 C2 H2 . . 126.2 ?
C2 C3 C4 . . 105.77(14) ?
C2 C3 H3 . . 127.1 ?
C4 C3 H3 . . 127.1 ?
N1 C4 C3 . . 109.61(13) ?
N1 C4 C5 . . 113.57(13) ?
C3 C4 C5 . . 136.77(14) ?
N2 C5 C4 . . 114.73(13) ?
N2 C5 H5 . . 122.6 ?
C4 C5 H5 . . 122.6 ?
N2 C6 C7 . . 105.73(11) ?
N2 C6 H6A . . 110.6 ?
C7 C6 H6A . . 110.6 ?
N2 C6 H6B . . 110.6 ?
C7 C6 H6B . . 110.6 ?
H6A C6 H6B . . 108.7 ?
N3 C7 C6 . . 109.11(11) ?
N3 C7 H7A . . 109.9 ?
C6 C7 H7A . . 109.9 ?
N3 C7 H7B . . 109.9 ?
C6 C7 H7B . . 109.9 ?
H7A C7 H7B . . 108.3 ?
N3 C8 C9 . . 109.74(12) ?
N3 C8 H8A . . 109.7 ?
C9 C8 H8A . . 109.7 ?
N3 C8 H8B . . 109.7 ?
C9 C8 H8B . . 109.7 ?
H8A C8 H8B . . 108.2 ?
N4 C9 C8 . . 103.34(11) ?
N4 C9 H9A . . 111.1 ?
C8 C9 H9A . . 111.1 ?
N4 C9 H9B . . 111.1 ?
C8 C9 H9B . . 111.1 ?
H9A C9 H9B . . 109.1 ?
N4 C10 C11 . . 114.98(13) ?
N4 C10 H10 . . 122.5 ?
C11 C10 H10 . . 122.5 ?
N5 C11 C12 . . 109.62(13) ?
N5 C11 C10 . . 112.69(12) ?
C12 C11 C10 . . 137.68(14) ?
C13 C12 C11 . . 106.03(13) ?
C13 C12 H12 . . 127.0 ?
C11 C12 H12 . . 127.0 ?
C12 C13 C14 . . 107.46(13) ?
C12 C13 H13 . . 126.3 ?
C14 C13 H13 . . 126.3 ?
N5 C14 C13 . . 109.86(13) ?
N5 C14 H14 . . 125.1 ?
C13 C14 H14 . . 125.1 ?
N6 C15 C16 . . 123.10(13) ?
N6 C15 H15 . . 118.4 ?
C16 C15 H15 . . 118.4 ?
C15 C16 C17 . . 119.72(13) ?
C15 C16 H16 . . 120.1 ?
C17 C16 H16 . . 120.1 ?
C18 C17 C16 . . 117.14(13) ?
C18 C17 C20 . . 121.94(14) ?
C16 C17 C20 . . 120.92(14) ?
C19 C18 C17 . . 120.15(13) ?
C19 C18 H18 . . 119.9 ?
C17 C18 H18 . . 119.9 ?
N6 C19 C18 . . 122.55(13) ?
N6 C19 H19 . . 118.7 ?
C18 C19 H19 . . 118.7 ?
C17 C20 H20A . . 109.5 ?
C17 C20 H20B . . 109.5 ?
H20A C20 H20B . . 109.5 ?
C17 C20 H20C . . 109.5 ?
H20A C20 H20C . . 109.5 ?
H20B C20 H20C . . 109.5 ?
C21 B1 C39 . . 108.60(11) ?
C21 B1 C33 . . 108.30(11) ?
C39 B1 C33 . . 109.21(11) ?
C21 B1 C27 . . 110.93(11) ?
C39 B1 C27 . . 112.38(11) ?
C33 B1 C27 . . 107.33(11) ?
C26 C21 C22 . . 115.21(13) ?
C26 C21 B1 . . 123.11(12) ?
C22 C21 B1 . . 121.45(13) ?
C23 C22 C21 . . 122.73(15) ?
C23 C22 H22 . . 118.6 ?
C21 C22 H22 . . 118.6 ?
C24 C23 C22 . . 120.09(15) ?
C24 C23 H23 . . 120.0 ?
C22 C23 H23 . . 120.0 ?
C25 C24 C23 . . 119.04(14) ?
C25 C24 H24 . . 120.5 ?
C23 C24 H24 . . 120.5 ?
C24 C25 C26 . . 120.30(15) ?
C24 C25 H25 . . 119.8 ?
C26 C25 H25 . . 119.8 ?
C25 C26 C21 . . 122.61(14) ?
C25 C26 H26 . . 118.7 ?
C21 C26 H26 . . 118.7 ?
C28 C27 C32 . . 114.92(13) ?
C28 C27 B1 . . 123.68(12) ?
C32 C27 B1 . . 120.97(12) ?
C29 C28 C27 . . 122.81(14) ?
C29 C28 H28 . . 118.6 ?
C27 C28 H28 . . 118.6 ?
C30 C29 C28 . . 120.31(15) ?
C30 C29 H29 . . 119.8 ?
C28 C29 H29 . . 119.8 ?
C31 C30 C29 . . 118.81(14) ?
C31 C30 H30 . . 120.6 ?
C29 C30 H30 . . 120.6 ?
C30 C31 C32 . . 120.17(15) ?
C30 C31 H31 . . 119.9 ?
C32 C31 H31 . . 119.9 ?
C31 C32 C27 . . 122.88(15) ?
C31 C32 H32 . . 118.6 ?
C27 C32 H32 . . 118.6 ?
C34 C33 C38 . . 115.27(12) ?
C34 C33 B1 . . 121.68(12) ?
C38 C33 B1 . . 122.88(12) ?
C35 C34 C33 . . 122.80(13) ?
C35 C34 H34 . . 118.6 ?
C33 C34 H34 . . 118.6 ?
C36 C35 C34 . . 120.02(14) ?
C36 C35 H35 . . 120.0 ?
C34 C35 H35 . . 120.0 ?
C37 C36 C35 . . 118.88(13) ?
C37 C36 H36 . . 120.6 ?
C35 C36 H36 . . 120.6 ?
C36 C37 C38 . . 120.58(13) ?
C36 C37 H37 . . 119.7 ?
C38 C37 H37 . . 119.7 ?
C37 C38 C33 . . 122.45(13) ?
C37 C38 H38 . . 118.8 ?
C33 C38 H38 . . 118.8 ?
C44 C39 C40 . . 115.12(13) ?
C44 C39 B1 . . 123.30(12) ?
C40 C39 B1 . . 121.57(12) ?
C41 C40 C39 . . 122.96(14) ?
C41 C40 H40 . . 118.5 ?
C39 C40 H40 . . 118.5 ?
C42 C41 C40 . . 120.02(14) ?
C42 C41 H41 . . 120.0 ?
C40 C41 H41 . . 120.0 ?
C43 C42 C41 . . 118.93(14) ?
C43 C42 H42 . . 120.5 ?
C41 C42 H42 . . 120.5 ?
C42 C43 C44 . . 120.34(15) ?
C42 C43 H43 . . 119.8 ?
C44 C43 H43 . . 119.8 ?
C43 C44 C39 . . 122.60(14) ?
C43 C44 H44 . . 118.7 ?
C39 C44 H44 . . 118.7 ?

loop_
_geom_bond_atom_site_label_1
_geom_bond_atom_site_label_2
_geom_bond_site_symmetry_2
_geom_bond_distance
_geom_bond_publ_flag
Co1 N4 . 1.8952(12) ?
Co1 N1 . 1.9043(12) ?
Co1 N2 . 1.9156(12) ?
Co1 N5 . 1.9320(12) ?
Co1 N6 . 1.9581(12) ?
Co1 N3 . 2.0367(12) ?
N1 C1 . 1.3408(18) ?
N1 C4 . 1.3845(18) ?
N2 C5 . 1.2990(19) ?
N2 C6 . 1.4595(18) ?
N3 C7 . 1.4982(18) ?
N3 C8 . 1.5077(18) ?
N3 H3N . 0.86(2) ?
N4 C10 . 1.3030(18) ?
N4 C9 . 1.4537(18) ?
N5 C14 . 1.3460(18) ?
N5 C11 . 1.3888(18) ?
N6 C19 . 1.3429(17) ?
N6 C15 . 1.3488(17) ?
C1 C2 . 1.400(2) ?
C1 H1 . 0.9500 ?
C2 C3 . 1.391(2) ?
C2 H2 . 0.9500 ?
C3 C4 . 1.397(2) ?
C3 H3 . 0.9500 ?
C4 C5 . 1.410(2) ?
C5 H5 . 0.9500 ?
C6 C7 . 1.520(2) ?
C6 H6A . 0.9900 ?
C6 H6B . 0.9900 ?
C7 H7A . 0.9900 ?
C7 H7B . 0.9900 ?
C8 C9 . 1.528(2) ?
C8 H8A . 0.9900 ?
C8 H8B . 0.9900 ?
C9 H9A . 0.9900 ?
C9 H9B . 0.9900 ?
C10 C11 . 1.410(2) ?
C10 H10 . 0.9500 ?
C11 C12 . 1.399(2) ?
C12 C13 . 1.392(2) ?
C12 H12 . 0.9500 ?
C13 C14 . 1.403(2) ?
C13 H13 . 0.9500 ?
C14 H14 . 0.9500 ?
C15 C16 . 1.3768(19) ?
C15 H15 . 0.9500 ?
C16 C17 . 1.390(2) ?
C16 H16 . 0.9500 ?
C17 C18 . 1.388(2) ?
C17 C20 . 1.500(2) ?
C18 C19 . 1.383(2) ?
C18 H18 . 0.9500 ?
C19 H19 . 0.9500 ?
C20 H20A . 0.9800 ?
C20 H20B . 0.9800 ?
C20 H20C . 0.9800 ?
B1 C21 . 1.640(2) ?
B1 C39 . 1.644(2) ?
B1 C33 . 1.649(2) ?
B1 C27 . 1.653(2) ?
C21 C26 . 1.401(2) ?
C21 C22 . 1.408(2) ?
C22 C23 . 1.391(2) ?
C22 H22 . 0.9500 ?
C23 C24 . 1.389(3) ?
C23 H23 . 0.9500 ?
C24 C25 . 1.379(2) ?
C24 H24 . 0.9500 ?
C25 C26 . 1.398(2) ?
C25 H25 . 0.9500 ?
C26 H26 . 0.9500 ?
C27 C28 . 1.404(2) ?
C27 C32 . 1.409(2) ?
C28 C29 . 1.397(2) ?
C28 H28 . 0.9500 ?
C29 C30 . 1.390(2) ?
C29 H29 . 0.9500 ?
C30 C31 . 1.384(2) ?
C30 H30 . 0.9500 ?
C31 C32 . 1.399(2) ?
C31 H31 . 0.9500 ?
C32 H32 . 0.9500 ?
C33 C34 . 1.4044(19) ?
C33 C38 . 1.4055(18) ?
C34 C35 . 1.397(2) ?
C34 H34 . 0.9500 ?
C35 C36 . 1.388(2) ?
C35 H35 . 0.9500 ?
C36 C37 . 1.383(2) ?
C36 H36 . 0.9500 ?
C37 C38 . 1.3948(19) ?
C37 H37 . 0.9500 ?
C38 H38 . 0.9500 ?
C39 C44 . 1.403(2) ?
C39 C40 . 1.4079(19) ?
C40 C41 . 1.392(2) ?
C40 H40 . 0.9500 ?
C41 C42 . 1.388(2) ?
C41 H41 . 0.9500 ?
C42 C43 . 1.386(2) ?
C42 H42 . 0.9500 ?
C43 C44 . 1.397(2) ?
C43 H43 . 0.9500 ?
C44 H44 . 0.9500 ?

loop_
_geom_torsion_atom_site_label_1
_geom_torsion_atom_site_label_2
_geom_torsion_atom_site_label_3
_geom_torsion_atom_site_label_4
_geom_torsion_site_symmetry_1
_geom_torsion_site_symmetry_2
_geom_torsion_site_symmetry_3
_geom_torsion_site_symmetry_4
_geom_torsion
_geom_torsion_publ_flag
N4 Co1 N1 C1 . . . . -85.68(16) ?
N2 Co1 N1 C1 . . . . 179.57(17) ?
N5 Co1 N1 C1 . . . . -3.51(16) ?
N6 Co1 N1 C1 . . . . 87.63(16) ?
N3 Co1 N1 C1 . . . . -156.52(16) ?
N4 Co1 N1 C4 . . . . 92.32(10) ?
N2 Co1 N1 C4 . . . . -2.43(10) ?
N5 Co1 N1 C4 . . . . 174.49(10) ?
N6 Co1 N1 C4 . . . . -94.37(10) ?
N3 Co1 N1 C4 . . . . 21.5(2) ?
N4 Co1 N2 C5 . . . . -89.44(11) ?
N1 Co1 N2 C5 . . . . 1.90(10) ?
N6 Co1 N2 C5 . . . . 95.92(11) ?
N3 Co1 N2 C5 . . . . -170.81(11) ?
N4 Co1 N2 C6 . . . . 90.25(11) ?
N1 Co1 N2 C6 . . . . -178.42(11) ?
N6 Co1 N2 C6 . . . . -84.40(11) ?
N3 Co1 N2 C6 . . . . 8.88(10) ?
N4 Co1 N3 C7 . . . . -125.83(9) ?
N1 Co1 N3 C7 . . . . -53.5(2) ?
N2 Co1 N3 C7 . . . . -29.56(9) ?
N5 Co1 N3 C7 . . . . 154.86(9) ?
N6 Co1 N3 C7 . . . . 62.43(9) ?
N4 Co1 N3 C8 . . . . -3.66(9) ?
N1 Co1 N3 C8 . . . . 68.66(19) ?
N2 Co1 N3 C8 . . . . 92.61(10) ?
N5 Co1 N3 C8 . . . . -82.97(10) ?
N6 Co1 N3 C8 . . . . -175.40(9) ?
N1 Co1 N4 C10 . . . . 79.29(11) ?
N2 Co1 N4 C10 . . . . 161.54(11) ?
N5 Co1 N4 C10 . . . . -9.10(11) ?
N3 Co1 N4 C10 . . . . -117.88(11) ?
N1 Co1 N4 C9 . . . . -132.03(10) ?
N2 Co1 N4 C9 . . . . -49.77(10) ?
N5 Co1 N4 C9 . . . . 139.59(10) ?
N3 Co1 N4 C9 . . . . 30.80(10) ?
N4 Co1 N5 C14 . . . . 166.04(16) ?
N1 Co1 N5 C14 . . . . 73.84(15) ?
N6 Co1 N5 C14 . . . . -20.45(15) ?
N3 Co1 N5 C14 . . . . -114.62(15) ?
N4 Co1 N5 C11 . . . . 16.33(10) ?
N1 Co1 N5 C11 . . . . -75.87(10) ?
N6 Co1 N5 C11 . . . . -170.16(10) ?
N3 Co1 N5 C11 . . . . 95.66(10) ?
N1 Co1 N6 C19 . . . . 28.99(11) ?
N2 Co1 N6 C19 . . . . -53.28(11) ?
N5 Co1 N6 C19 . . . . 117.75(11) ?
N3 Co1 N6 C19 . . . . -134.79(11) ?
N1 Co1 N6 C15 . . . . -151.02(11) ?
N2 Co1 N6 C15 . . . . 126.70(11) ?
N5 Co1 N6 C15 . . . . -62.27(11) ?
N3 Co1 N6 C15 . . . . 45.19(11) ?
C4 N1 C1 C2 . . . . 0.81(18) ?
Co1 N1 C1 C2 . . . . 178.89(13) ?
N1 C1 C2 C3 . . . . -0.6(2) ?
C1 C2 C3 C4 . . . . 0.1(2) ?
C1 N1 C4 C3 . . . . -0.77(17) ?
Co1 N1 C4 C3 . . . . -179.40(11) ?
C1 N1 C4 C5 . . . . -178.76(13) ?
Co1 N1 C4 C5 . . . . 2.61(15) ?
C2 C3 C4 N1 . . . . 0.43(19) ?
C2 C3 C4 C5 . . . . 177.73(18) ?
C6 N2 C5 C4 . . . . 179.39(13) ?
Co1 N2 C5 C4 . . . . -0.94(16) ?
N1 C4 C5 N2 . . . . -1.10(19) ?
C3 C4 C5 N2 . . . . -178.34(17) ?
C5 N2 C6 C7 . . . . -166.34(13) ?
Co1 N2 C6 C7 . . . . 14.00(15) ?
C8 N3 C7 C6 . . . . -74.96(14) ?
Co1 N3 C7 C6 . . . . 45.40(13) ?
N2 C6 C7 N3 . . . . -38.32(15) ?
C7 N3 C8 C9 . . . . 96.87(14) ?
Co1 N3 C8 C9 . . . . -21.57(14) ?
C10 N4 C9 C8 . . . . 97.92(15) ?
Co1 N4 C9 C8 . . . . -48.69(13) ?
N3 C8 C9 N4 . . . . 42.79(15) ?
C9 N4 C10 C11 . . . . -146.56(13) ?
Co1 N4 C10 C11 . . . . -0.32(17) ?
C14 N5 C11 C12 . . . . 0.99(17) ?
Co1 N5 C11 C12 . . . . 159.84(10) ?
C14 N5 C11 C10 . . . . -179.68(13) ?
Co1 N5 C11 C10 . . . . -20.82(15) ?
N4 C10 C11 N5 . . . . 14.25(19) ?
N4 C10 C11 C12 . . . . -166.68(17) ?
N5 C11 C12 C13 . . . . -0.50(17) ?
C10 C11 C12 C13 . . . . -179.59(18) ?
C11 C12 C13 C14 . . . . -0.16(18) ?
C11 N5 C14 C13 . . . . -1.09(17) ?
Co1 N5 C14 C13 . . . . -151.55(12) ?
C12 C13 C14 N5 . . . . 0.79(18) ?
C19 N6 C15 C16 . . . . 2.0(2) ?
Co1 N6 C15 C16 . . . . -177.98(11) ?
N6 C15 C16 C17 . . . . -0.8(2) ?
C15 C16 C17 C18 . . . . -1.2(2) ?
C15 C16 C17 C20 . . . . 179.41(15) ?
C16 C17 C18 C19 . . . . 1.9(2) ?
C20 C17 C18 C19 . . . . -178.75(15) ?
C15 N6 C19 C18 . . . . -1.3(2) ?
Co1 N6 C19 C18 . . . . 178.70(11) ?
C17 C18 C19 N6 . . . . -0.7(2) ?
C39 B1 C21 C26 . . . . -97.53(15) ?
C33 B1 C21 C26 . . . . 20.96(17) ?
C27 B1 C21 C26 . . . . 138.50(13) ?
C39 B1 C21 C22 . . . . 76.73(16) ?
C33 B1 C21 C22 . . . . -164.78(13) ?
C27 B1 C21 C22 . . . . -47.24(17) ?
C26 C21 C22 C23 . . . . 1.0(2) ?
B1 C21 C22 C23 . . . . -173.64(14) ?
C21 C22 C23 C24 . . . . -0.1(2) ?
C22 C23 C24 C25 . . . . -0.9(2) ?
C23 C24 C25 C26 . . . . 0.9(2) ?
C24 C25 C26 C21 . . . . 0.2(2) ?
C22 C21 C26 C25 . . . . -1.1(2) ?
B1 C21 C26 C25 . . . . 173.48(13) ?
C21 B1 C27 C28 . . . . 159.16(13) ?
C39 B1 C27 C28 . . . . 37.37(18) ?
C33 B1 C27 C28 . . . . -82.71(15) ?
C21 B1 C27 C32 . . . . -28.74(17) ?
C39 B1 C27 C32 . . . . -150.53(13) ?
C33 B1 C27 C32 . . . . 89.39(14) ?
C32 C27 C28 C29 . . . . -3.2(2) ?
B1 C27 C28 C29 . . . . 169.37(13) ?
C27 C28 C29 C30 . . . . 0.9(2) ?
C28 C29 C30 C31 . . . . 1.7(2) ?
C29 C30 C31 C32 . . . . -1.9(2) ?
C30 C31 C32 C27 . . . . -0.6(2) ?
C28 C27 C32 C31 . . . . 3.0(2) ?
B1 C27 C32 C31 . . . . -169.73(13) ?
C21 B1 C33 C34 . . . . 85.08(15) ?
C39 B1 C33 C34 . . . . -156.82(12) ?
C27 B1 C33 C34 . . . . -34.75(16) ?
C21 B1 C33 C38 . . . . -90.05(14) ?
C39 B1 C33 C38 . . . . 28.05(17) ?
C27 B1 C33 C38 . . . . 150.13(12) ?
C38 C33 C34 C35 . . . . -0.1(2) ?
B1 C33 C34 C35 . . . . -175.60(13) ?
C33 C34 C35 C36 . . . . 0.1(2) ?
C34 C35 C36 C37 . . . . -0.3(2) ?
C35 C36 C37 C38 . . . . 0.5(2) ?
C36 C37 C38 C33 . . . . -0.5(2) ?
C34 C33 C38 C37 . . . . 0.32(19) ?
B1 C33 C38 C37 . . . . 175.74(12) ?
C21 B1 C39 C44 . . . . -11.12(18) ?
C33 B1 C39 C44 . . . . -129.03(14) ?
C27 B1 C39 C44 . . . . 111.99(15) ?
C21 B1 C39 C40 . . . . 167.74(12) ?
C33 B1 C39 C40 . . . . 49.83(16) ?
C27 B1 C39 C40 . . . . -69.15(16) ?
C44 C39 C40 C41 . . . . -1.5(2) ?
B1 C39 C40 C41 . . . . 179.59(13) ?
C39 C40 C41 C42 . . . . 1.3(2) ?
C40 C41 C42 C43 . . . . -0.1(2) ?
C41 C42 C43 C44 . . . . -0.7(3) ?
C42 C43 C44 C39 . . . . 0.5(3) ?
C40 C39 C44 C43 . . . . 0.6(2) ?
B1 C39 C44 C43 . . . . 179.51(14) ?
